data_1557805
loop_
_publ_author_name
'Cobos, Katherine'
'Rodr\'iguez, Rafael'
'Domarco, Olaya'
'Fern\'andez, Berta'
'Qui\~no\'a, Emilio'
'Riguera, Ricardo'
'Freire, F\'elix'

_publ_section_title
;
 Polymeric Helical Structures \`a la Carte by Rational Design of Monomers
;
_journal_issue 8
_journal_name_full Macromolecules
_journal_page_first 3182
_journal_page_last 3193
_journal_paper_doi 10.1021/acs.macromol.0c00085
_journal_volume 53
_journal_year 2020
_chemical_absolute_configuration rmad
_chemical_formula_moiety 'C16 H12 Cl N O'
_chemical_formula_sum 'C16 H12 Cl N O'
_chemical_formula_weight 269.72
_chemical_name_common S-m-ClMA
_space_group_crystal_system orthorhombic
_space_group_IT_number 19
_space_group_name_Hall 'P 2ac 2ab'
_space_group_name_H-M_alt 'P 21 21 21'
_atom_sites_solution_hydrogens mixed
_atom_sites_solution_primary dual
_atom_sites_solution_secondary difmap
_audit_conform_dict_location ftp://ftp.iucr.org/pub/cif_core.dic
_audit_conform_dict_name cif_core.dic
_audit_conform_dict_version 2.4.3
_audit_creation_date 2016-05-09T10:15:05-00:00
_audit_creation_method 'WinGX routine CIF_UPDATE'
_cell_angle_alpha 90
_cell_angle_beta 90
_cell_angle_gamma 90
_cell_formula_units_Z 4
_cell_length_a 4.9936(8)
_cell_length_b 10.8879(16)
_cell_length_c 23.631(3)
_cell_measurement_reflns_used 1213
_cell_measurement_temperature 100(2)
_cell_measurement_theta_max 21.25
_cell_measurement_theta_min 2.54
_cell_measurement_wavelength 0.71073
_cell_volume 1284.8(3)
_computing_cell_refinement 'SAINT V8.37A integration software'
_computing_data_collection 'Bruker APEX2 software'
_computing_data_reduction 'SORTAV (Blessing, 1995)'
_computing_molecular_graphics 'ORTEP-3 for Windows (Farrugia, 2012)'
_computing_publication_material 'WinGX publication routines (Farrugia, 2012)'
_computing_structure_refinement 'SHELXL-2014/7 (Sheldrick, 2014)'
_computing_structure_solution 'SHELXT-2014 (Sheldrick, 2014)'
_diffrn_ambient_temperature 100(2)
_diffrn_detector 'APEX-II CCD'
_diffrn_measured_fraction_theta_full 0.998
_diffrn_measured_fraction_theta_max 0.994
_diffrn_measurement_device '\k-geometry diffractometer'
_diffrn_measurement_device_type 'Bruker APEX-II'
_diffrn_measurement_method '\f or \w oscillation scans'
_diffrn_orient_matrix_UB_11 -0.002549
_diffrn_orient_matrix_UB_12 0.067203
_diffrn_orient_matrix_UB_13 -0.02884
_diffrn_orient_matrix_UB_21 -0.012017
_diffrn_orient_matrix_UB_22 -0.062537
_diffrn_orient_matrix_UB_23 -0.030889
_diffrn_orient_matrix_UB_31 -0.199878
_diffrn_orient_matrix_UB_32 0.002903
_diffrn_orient_matrix_UB_33 0.002225
_diffrn_radiation_monochromator graphite
_diffrn_radiation_probe x-ray
_diffrn_radiation_type MoK\a
_diffrn_radiation_wavelength 0.71073
_diffrn_reflns_av_R_equivalents 0.0846
_diffrn_reflns_av_unetI/netI 0.1139
_diffrn_reflns_Laue_measured_fraction_full 0.998
_diffrn_reflns_Laue_measured_fraction_max 0.994
_diffrn_reflns_limit_h_max 6
_diffrn_reflns_limit_h_min -6
_diffrn_reflns_limit_k_max 13
_diffrn_reflns_limit_k_min -13
_diffrn_reflns_limit_l_max 30
_diffrn_reflns_limit_l_min -30
_diffrn_reflns_number 10064
_diffrn_reflns_point_group_measured_fraction_full 0.999
_diffrn_reflns_point_group_measured_fraction_max 0.99
_diffrn_reflns_reduction_process
;
        Scaled and merged with Sortav
        R.H. Blessing, (1987) Cryst. Rev. 1, 3-58
        R.H. Blessing, (1989) J. Appl. Cryst. 22, 396-397
;
_diffrn_reflns_theta_full 25.242
_diffrn_reflns_theta_max 27.12
_diffrn_reflns_theta_min 1.724
_diffrn_source 'sealed x-ray tube'
_diffrn_standards_number 0
_exptl_absorpt_coefficient_mu 0.287
_exptl_absorpt_correction_T_max 0.928
_exptl_absorpt_correction_T_min 0.766
_exptl_absorpt_correction_type multi-scan
_exptl_absorpt_process_details
;
SADABS-2014/5 - Bruker AXS area detector scaling and absorption correction
;
_exptl_crystal_colour colourless
_exptl_crystal_density_diffrn 1.394
_exptl_crystal_density_method 'not measured'
_exptl_crystal_description needle
_exptl_crystal_F_000 560
_exptl_crystal_size_max 1
_exptl_crystal_size_mid 0.03
_exptl_crystal_size_min 0.02
_refine_diff_density_max 0.311
_refine_diff_density_min -0.293
_refine_diff_density_rms 0.069
_refine_ls_abs_structure_details
;
 Flack x determined using 571 quotients [(I+)-(I-)]/[(I+)+(I-)]
 (Parsons, Flack and Wagner, Acta Cryst. B69 (2013) 249-259).
;
_refine_ls_abs_structure_Flack -0.07(8)
_refine_ls_extinction_method none
_refine_ls_goodness_of_fit_ref 0.959
_refine_ls_hydrogen_treatment mixed
_refine_ls_matrix_type full
_refine_ls_number_constraints 0
_refine_ls_number_parameters 176
_refine_ls_number_reflns 2815
_refine_ls_number_restraints 0
_refine_ls_restrained_S_all 0.959
_refine_ls_R_factor_all 0.0932
_refine_ls_R_factor_gt 0.0501
_refine_ls_shift/su_max 0
_refine_ls_shift/su_mean 0
_refine_ls_structure_factor_coef Fsqd
_refine_ls_weighting_details 'w=1/[\s^2^(Fo^2^)+(0.0319P)^2^] where P=(Fo^2^+2Fc^2^)/3'
_refine_ls_weighting_scheme calc
_refine_ls_wR_factor_gt 0.08
_refine_ls_wR_factor_ref 0.0921
_reflns_Friedel_coverage 0.68
_reflns_Friedel_fraction_full 1
_reflns_Friedel_fraction_max 0.984
_reflns_number_gt 1944
_reflns_number_total 2815
_reflns_threshold_expression 'I > 2\s(I)'
_cod_data_source_file ma0c00085_si_004.cif
_cod_data_source_block shelx
_cod_depositor_comments
;Adding full bibliography for 1557803--1557808.cif.

 Adding full bibliography for 1557803--1557808.cif.
;
_cod_database_code 1557805
_shelx_estimated_absorpt_t_min 0.762
_shelx_estimated_absorpt_t_max 0.994

loop_
_space_group_symop_operation_xyz
'x, y, z'
'-x+1/2, -y, z+1/2'
'-x, y+1/2, -z+1/2'
'x+1/2, -y+1/2, -z'

loop_
_atom_site_label
_atom_site_type_symbol
_atom_site_fract_x
_atom_site_fract_y
_atom_site_fract_z
_atom_site_U_iso_or_equiv
_atom_site_adp_type
_atom_site_occupancy
_atom_site_site_symmetry_order
_atom_site_calc_flag
_atom_site_refinement_flags_posn
_atom_site_refinement_flags_adp
_atom_site_refinement_flags_occupancy
_atom_site_disorder_assembly
_atom_site_disorder_group
Cl1 Cl 0.2091(2) 0.06608(9) 0.21989(4) 0.0220(3) Uani 1 1 d . . . . .
C1 C 0.4251(8) 0.1893(3) 0.24240(15) 0.0133(10) Uani 1 1 d . . . . .
H1 H 0.6088 0.1554 0.2487 0.016 Uiso 1 1 calc R U . . .
C2 C 0.3204(9) 0.2409(3) 0.29851(16) 0.0143(9) Uani 1 1 d . . . . .
O3 O 0.0823(6) 0.2453(3) 0.31062(11) 0.0200(7) Uani 1 1 d . . . . .
N4 N 0.5183(8) 0.2834(3) 0.33199(14) 0.0147(8) Uani 1 1 d . . . . .
H4 H 0.681(8) 0.265(3) 0.3215(13) 0.009(11) Uiso 1 1 d . . . . .
C5 C 0.4799(8) 0.3425(4) 0.38518(16) 0.0134(9) Uani 1 1 d . . . . .
C6 C 0.2858(8) 0.4328(3) 0.39175(14) 0.0150(8) Uani 1 1 d . . . . .
H6 H 0.1743 0.4549 0.3608 0.018 Uiso 1 1 calc R U . . .
C7 C 0.2552(9) 0.4907(3) 0.44395(15) 0.0147(9) Uani 1 1 d . . . . .
C8 C 0.4207(8) 0.4565(3) 0.48907(16) 0.0174(10) Uani 1 1 d . . . . .
H8 H 0.4008 0.4951 0.5249 0.021 Uiso 1 1 calc R U . . .
C9 C 0.6123(9) 0.3671(4) 0.48169(17) 0.0188(11) Uani 1 1 d . . . . .
H9 H 0.7239 0.3445 0.5125 0.023 Uiso 1 1 calc R U . . .
C10 C 0.6443(8) 0.3095(4) 0.42973(15) 0.0167(10) Uani 1 1 d . . . . .
H10 H 0.7776 0.2482 0.4248 0.02 Uiso 1 1 calc R U . . .
C11 C 0.0580(10) 0.5868(4) 0.45047(16) 0.0182(10) Uani 1 1 d . . . . .
C12 C -0.1019(11) 0.6638(4) 0.45476(17) 0.0280(12) Uani 1 1 d . . . . .
H12 H -0.2327 0.7267 0.4583 0.034 Uiso 1 1 calc R U . . .
C13 C 0.4412(8) 0.2884(4) 0.19740(15) 0.0138(9) Uani 1 1 d . . . . .
C14 C 0.2623(9) 0.3854(3) 0.19624(15) 0.0172(10) Uani 1 1 d . . . . .
H14 H 0.124 0.3897 0.2238 0.021 Uiso 1 1 calc R U . . .
C15 C 0.2823(10) 0.4762(3) 0.15550(16) 0.0221(10) Uani 1 1 d . . . . .
H15 H 0.1595 0.5429 0.1551 0.026 Uiso 1 1 calc R U . . .
C16 C 0.4845(9) 0.4688(4) 0.11507(18) 0.0207(10) Uani 1 1 d . . . . .
H16 H 0.5029 0.5318 0.0875 0.025 Uiso 1 1 calc R U . . .
C17 C 0.6574(9) 0.3707(3) 0.11493(16) 0.0209(11) Uani 1 1 d . . . . .
H17 H 0.7909 0.3646 0.0864 0.025 Uiso 1 1 calc R U . . .
C18 C 0.6384(8) 0.2808(4) 0.15603(16) 0.0193(10) Uani 1 1 d . . . . .
H18 H 0.7601 0.2138 0.156 0.023 Uiso 1 1 calc R U . . .

loop_
_atom_site_aniso_label
_atom_site_aniso_U_11
_atom_site_aniso_U_22
_atom_site_aniso_U_33
_atom_site_aniso_U_23
_atom_site_aniso_U_13
_atom_site_aniso_U_12
Cl1 0.0261(6) 0.0178(5) 0.0220(5) -0.0016(4) -0.0007(5) -0.0041(5)
C1 0.010(2) 0.015(2) 0.015(2) -0.0009(17) -0.0008(18) -0.0020(19)
C2 0.014(2) 0.014(2) 0.015(2) 0.0024(16) 0.000(2) 0.000(2)
O3 0.0127(17) 0.0266(17) 0.0206(17) -0.0032(13) 0.0024(14) -0.0012(14)
N4 0.013(2) 0.0169(18) 0.0144(18) -0.0039(15) 0.0010(17) -0.0004(18)
C5 0.013(2) 0.0168(19) 0.010(2) -0.0011(18) 0.0003(19) -0.0045(19)
C6 0.015(2) 0.0184(18) 0.0121(18) 0.0006(17) -0.0008(19) -0.004(2)
C7 0.011(3) 0.0145(18) 0.018(2) 0.0006(15) 0.004(2) -0.0032(19)
C8 0.019(2) 0.019(2) 0.014(2) -0.0028(18) 0.004(2) -0.006(2)
C9 0.020(3) 0.025(2) 0.011(2) 0.0031(18) -0.003(2) -0.006(2)
C10 0.015(3) 0.017(2) 0.019(2) 0.0025(17) 0.002(2) -0.0016(19)
C11 0.020(3) 0.022(3) 0.013(2) -0.0041(18) 0.001(2) -0.008(2)
C12 0.030(3) 0.022(2) 0.032(3) -0.005(2) 0.006(2) -0.001(2)
C13 0.014(2) 0.018(2) 0.0095(19) -0.0021(17) -0.0015(19) -0.0017(19)
C14 0.015(3) 0.0199(19) 0.0170(19) -0.0031(16) 0.005(2) -0.001(2)
C15 0.024(3) 0.0137(19) 0.028(2) -0.0013(17) -0.008(2) -0.002(2)
C16 0.022(3) 0.020(2) 0.021(2) 0.0070(19) -0.003(2) -0.0040(19)
C17 0.021(3) 0.028(2) 0.015(2) 0.0005(19) 0.004(2) -0.005(2)
C18 0.018(3) 0.022(2) 0.018(2) -0.0003(18) -0.001(2) 0.003(2)

loop_
_atom_type_symbol
_atom_type_description
_atom_type_scat_dispersion_real
_atom_type_scat_dispersion_imag
_atom_type_scat_source
C C 0.0033 0.0016 'International Tables Vol C Tables 4.2.6.8 and 6.1.1.4'
H H 0 0 'International Tables Vol C Tables 4.2.6.8 and 6.1.1.4'
Cl Cl 0.1484 0.1585 'International Tables Vol C Tables 4.2.6.8 and 6.1.1.4'
N N 0.0061 0.0033 'International Tables Vol C Tables 4.2.6.8 and 6.1.1.4'
O O 0.0106 0.006 'International Tables Vol C Tables 4.2.6.8 and 6.1.1.4'

loop_
_geom_angle_atom_site_label_1
_geom_angle_atom_site_label_2
_geom_angle_atom_site_label_3
_geom_angle
_geom_angle_site_symmetry_1
_geom_angle_site_symmetry_3
_geom_angle_publ_flag
C13 C1 C2 111.3(3) . . ?
C13 C1 Cl1 110.8(3) . . ?
C2 C1 Cl1 108.9(3) . . ?
C13 C1 H1 108.6 . . ?
C2 C1 H1 108.6 . . ?
Cl1 C1 H1 108.6 . . ?
O3 C2 N4 124.1(4) . . ?
O3 C2 C1 123.3(4) . . ?
N4 C2 C1 112.6(4) . . ?
C2 N4 C5 125.1(4) . . ?
C2 N4 H4 116(2) . . ?
C5 N4 H4 119(2) . . ?
C10 C5 C6 120.8(4) . . ?
C10 C5 N4 118.4(4) . . ?
C6 C5 N4 120.8(4) . . ?
C5 C6 C7 119.7(4) . . ?
C5 C6 H6 120.2 . . ?
C7 C6 H6 120.2 . . ?
C6 C7 C8 119.3(4) . . ?
C6 C7 C11 119.8(4) . . ?
C8 C7 C11 120.9(3) . . ?
C9 C8 C7 120.1(4) . . ?
C9 C8 H8 119.9 . . ?
C7 C8 H8 119.9 . . ?
C8 C9 C10 120.8(4) . . ?
C8 C9 H9 119.6 . . ?
C10 C9 H9 119.6 . . ?
C5 C10 C9 119.2(4) . . ?
C5 C10 H10 120.4 . . ?
C9 C10 H10 120.4 . . ?
C12 C11 C7 178.8(5) . . ?
C11 C12 H12 180 . . ?
C14 C13 C18 119.3(4) . . ?
C14 C13 C1 121.5(3) . . ?
C18 C13 C1 119.2(4) . . ?
C15 C14 C13 120.9(4) . . ?
C15 C14 H14 119.6 . . ?
C13 C14 H14 119.6 . . ?
C14 C15 C16 119.2(4) . . ?
C14 C15 H15 120.4 . . ?
C16 C15 H15 120.4 . . ?
C17 C16 C15 120.2(4) . . ?
C17 C16 H16 119.9 . . ?
C15 C16 H16 119.9 . . ?
C16 C17 C18 120.4(4) . . ?
C16 C17 H17 119.8 . . ?
C18 C17 H17 119.8 . . ?
C17 C18 C13 120.0(4) . . ?
C17 C18 H18 120 . . ?
C13 C18 H18 120 . . ?

loop_
_geom_bond_atom_site_label_1
_geom_bond_atom_site_label_2
_geom_bond_distance
_geom_bond_site_symmetry_2
_geom_bond_publ_flag
Cl1 C1 1.802(4) . ?
C1 C13 1.517(5) . ?
C1 C2 1.532(5) . ?
C1 H1 1 . ?
C2 O3 1.224(5) . ?
C2 N4 1.348(5) . ?
N4 C5 1.425(5) . ?
N4 H4 0.87(4) . ?
C5 C10 1.382(5) . ?
C5 C6 1.390(5) . ?
C6 C7 1.394(4) . ?
C6 H6 0.95 . ?
C7 C8 1.399(5) . ?
C7 C11 1.446(6) . ?
C8 C9 1.376(5) . ?
C8 H8 0.95 . ?
C9 C10 1.388(5) . ?
C9 H9 0.95 . ?
C10 H10 0.95 . ?
C11 C12 1.162(6) . ?
C12 H12 0.95 . ?
C13 C14 1.384(5) . ?
C13 C18 1.390(5) . ?
C14 C15 1.383(5) . ?
C14 H14 0.95 . ?
C15 C16 1.392(6) . ?
C15 H15 0.95 . ?
C16 C17 1.374(5) . ?
C16 H16 0.95 . ?
C17 C18 1.382(5) . ?
C17 H17 0.95 . ?
C18 H18 0.95 . ?

loop_
_geom_hbond_atom_site_label_D
_geom_hbond_atom_site_label_H
_geom_hbond_atom_site_label_A
_geom_hbond_distance_DH
_geom_hbond_distance_HA
_geom_hbond_distance_DA
_geom_hbond_angle_DHA
_geom_hbond_site_symmetry_A
N4 H4 O3 0.87(4) 2.03(4) 2.891(5) 168(3) 1_655

loop_
_geom_torsion_atom_site_label_1
_geom_torsion_atom_site_label_2
_geom_torsion_atom_site_label_3
_geom_torsion_atom_site_label_4
_geom_torsion
_geom_torsion_site_symmetry_1
_geom_torsion_site_symmetry_2
_geom_torsion_site_symmetry_3
_geom_torsion_site_symmetry_4
_geom_torsion_publ_flag
C13 C1 C2 O3 89.1(5) . . . . ?
Cl1 C1 C2 O3 -33.3(5) . . . . ?
C13 C1 C2 N4 -89.2(4) . . . . ?
Cl1 C1 C2 N4 148.4(3) . . . . ?
O3 C2 N4 C5 -1.9(6) . . . . ?
C1 C2 N4 C5 176.4(3) . . . . ?
C2 N4 C5 C10 136.2(4) . . . . ?
C2 N4 C5 C6 -45.1(6) . . . . ?
C10 C5 C6 C7 -0.2(6) . . . . ?
N4 C5 C6 C7 -178.9(4) . . . . ?
C5 C6 C7 C8 -0.2(5) . . . . ?
C5 C6 C7 C11 178.4(4) . . . . ?
C6 C7 C8 C9 0.4(6) . . . . ?
C11 C7 C8 C9 -178.3(4) . . . . ?
C7 C8 C9 C10 -0.1(6) . . . . ?
C6 C5 C10 C9 0.5(6) . . . . ?
N4 C5 C10 C9 179.2(3) . . . . ?
C8 C9 C10 C5 -0.4(6) . . . . ?
C2 C1 C13 C14 -32.0(5) . . . . ?
Cl1 C1 C13 C14 89.3(4) . . . . ?
C2 C1 C13 C18 148.7(4) . . . . ?
Cl1 C1 C13 C18 -89.9(4) . . . . ?
C18 C13 C14 C15 -1.8(6) . . . . ?
C1 C13 C14 C15 178.9(3) . . . . ?
C13 C14 C15 C16 0.4(6) . . . . ?
C14 C15 C16 C17 1.6(6) . . . . ?
C15 C16 C17 C18 -2.3(6) . . . . ?
C16 C17 C18 C13 0.9(6) . . . . ?
C14 C13 C18 C17 1.2(6) . . . . ?
C1 C13 C18 C17 -179.5(4) . . . . ?
